data_7220210
loop_
_publ_author_name
'Wang, You You'
'Jin, Qing'
'Liu, Shi Xin'
'Guo, Chao'
'Liu, Yuan Yuan'
'Ding, Bin'
'Wu, Xiang Xia'
'Li, Yan'
'Zhu, Zhao Zhou'

_publ_section_title
;
 A series of two-dimensional microporous triazole-functionalized
 metal--organic frameworks with the new multi-dentate ligand
 1-(4-aminobenzyl)-1,2,4-triazole: single-crystal-to-single-crystal
 transformation, structural diversity and luminescent sensing
;
_journal_issue 44
_journal_name_full 'RSC Adv.'
_journal_page_first 35238
_journal_paper_doi 10.1039/C5RA04381F
_journal_volume 5
_journal_year 2015
_chemical_formula_sum 'C19 H20 Cd Cl N9 O4 S'
_chemical_formula_weight 618.35
_chemical_name_systematic
; 
 ? 
;
_space_group_IT_number 2
_symmetry_cell_setting triclinic
_symmetry_space_group_name_Hall '-P 1'
_symmetry_space_group_name_H-M 'P -1'
_atom_sites_solution_hydrogens geom
_atom_sites_solution_primary direct
_atom_sites_solution_secondary difmap
_audit_creation_method SHELXL-97
_audit_update_record
;
2014-10-30 deposited with the CCDC.
2015-04-09 downloaded from the CCDC.
;
_cell_angle_alpha 89.458(2)
_cell_angle_beta 80.103(2)
_cell_angle_gamma 69.138(2)
_cell_formula_units_Z 2
_cell_length_a 9.5176(18)
_cell_length_b 11.006(2)
_cell_length_c 12.411(2)
_cell_measurement_reflns_used 5381
_cell_measurement_temperature 296(2)
_cell_measurement_theta_max 28.32
_cell_measurement_theta_min 2.33
_cell_volume 1194.9(4)
_computing_cell_refinement 'Bruker SMART'
_computing_data_collection 'Bruker SMART'
_computing_data_reduction 'Bruker SAINT'
_computing_molecular_graphics 'Bruker SHELXTL'
_computing_publication_material 'Bruker SHELXTL'
_computing_structure_refinement 'SHELXL-97 (Sheldrick, 1997)'
_computing_structure_solution 'SHELXS-97 (Sheldrick, 1990)'
_diffrn_ambient_temperature 296(2)
_diffrn_measured_fraction_theta_full 0.989
_diffrn_measured_fraction_theta_max 0.989
_diffrn_measurement_device_type 'CCD area detector'
_diffrn_measurement_method 'phi and omega scans'
_diffrn_radiation_monochromator graphite
_diffrn_radiation_source 'fine-focus sealed tube'
_diffrn_radiation_type MoK\a
_diffrn_radiation_wavelength 0.71073
_diffrn_reflns_av_R_equivalents 0.0113
_diffrn_reflns_av_sigmaI/netI 0.0193
_diffrn_reflns_limit_h_max 11
_diffrn_reflns_limit_h_min -11
_diffrn_reflns_limit_k_max 12
_diffrn_reflns_limit_k_min -13
_diffrn_reflns_limit_l_max 14
_diffrn_reflns_limit_l_min -10
_diffrn_reflns_number 6256
_diffrn_reflns_theta_full 25.01
_diffrn_reflns_theta_max 25.01
_diffrn_reflns_theta_min 1.67
_exptl_absorpt_coefficient_mu 1.160
_exptl_absorpt_correction_T_max 0.8362
_exptl_absorpt_correction_T_min 0.8184
_exptl_absorpt_correction_type multi-scan
_exptl_absorpt_process_details sadabs
_exptl_crystal_colour colourless
_exptl_crystal_density_diffrn 1.719
_exptl_crystal_density_meas ?
_exptl_crystal_density_method 'not measured'
_exptl_crystal_description block
_exptl_crystal_F_000 620
_exptl_crystal_size_max 0.18
_exptl_crystal_size_mid 0.17
_exptl_crystal_size_min 0.16
_refine_diff_density_max 0.556
_refine_diff_density_min -0.420
_refine_diff_density_rms 0.059
_refine_ls_extinction_method none
_refine_ls_goodness_of_fit_ref 1.055
_refine_ls_hydrogen_treatment constr
_refine_ls_matrix_type full
_refine_ls_number_parameters 316
_refine_ls_number_reflns 4167
_refine_ls_number_restraints 0
_refine_ls_restrained_S_all 1.055
_refine_ls_R_factor_all 0.0251
_refine_ls_R_factor_gt 0.0232
_refine_ls_shift/su_max 0.002
_refine_ls_shift/su_mean 0.000
_refine_ls_structure_factor_coef Fsqd
_refine_ls_weighting_details 'calc w=1/[\s^2^(Fo^2^)+(0.0287P)^2^+0.9998P] where P=(Fo^2^+2Fc^2^)/3'
_refine_ls_weighting_scheme calc
_refine_ls_wR_factor_gt 0.0585
_refine_ls_wR_factor_ref 0.0601
_reflns_number_gt 3940
_reflns_number_total 4167
_reflns_threshold_expression >2sigma(I)
_cod_data_source_file c5ra04381f2.cif
_cod_data_source_block 140618a
_cod_depositor_comments
;
The following automatic conversions were performed:

'_symmetry_cell_setting' value 'Triclinic' changed to 'triclinic'
according to
/usr/data/users/saulius/crontab/automatic-downloads/rss-feeds/RSC/lib/dictionaries/cif_core.dic
dictionary named 'cif_core.dic' version 2.4.2 from 2011-04-26.

'_exptl_crystal_density_meas' value 'none' was changed to '?' - the
value is perceived as not measured.

Automatic conversion script
Id: cif_fix_values 3271 2015-04-21 07:52:19Z andrius 
;
_cod_original_sg_symbol_H-M P-1
_cod_database_code 7220210

loop_
_symmetry_equiv_pos_as_xyz
'x, y, z'
'-x, -y, -z'

loop_
_atom_site_label
_atom_site_type_symbol
_atom_site_fract_x
_atom_site_fract_y
_atom_site_fract_z
_atom_site_U_iso_or_equiv
_atom_site_adp_type
_atom_site_occupancy
_atom_site_symmetry_multiplicity
_atom_site_calc_flag
_atom_site_refinement_flags
Cd1 Cd 1.238867(18) 0.069704(15) 0.699447(14) 0.02821(7) Uani 1 1 d .
Cl1 Cl 0.38152(8) 0.85786(7) 0.09648(6) 0.04565(17) Uani 1 1 d .
S1 S 1.26167(8) -0.05913(8) 0.49563(6) 0.04658(18) Uani 1 1 d .
O1 O 0.3353(4) 0.9642(3) 0.0259(2) 0.0847(8) Uani 1 1 d .
O2 O 0.3557(4) 0.9130(3) 0.2044(2) 0.0932(10) Uani 1 1 d .
O3 O 0.2855(4) 0.7868(4) 0.0891(2) 0.1017(11) Uani 1 1 d .
O4 O 0.5343(3) 0.7854(4) 0.0555(4) 0.1195(13) Uani 1 1 d .
N1 N 0.9582(2) -0.17303(19) 0.80814(17) 0.0315(4) Uani 1 1 d .
N2 N 1.0036(2) -0.1618(2) 0.90399(17) 0.0344(5) Uani 1 1 d .
N3 N 1.0921(2) -0.0490(2) 0.77580(17) 0.0331(5) Uani 1 1 d .
N4 N 1.1843(2) -0.79155(19) 0.86301(18) 0.0346(5) Uani 1 1 d .
H4A H 1.1279 -0.8186 0.9169 0.042 Uiso 1 1 calc R
H4B H 1.2729 -0.8002 0.8844 0.042 Uiso 1 1 calc R
N5 N 0.8095(2) 0.3265(2) 0.60390(18) 0.0346(5) Uani 1 1 d .
N6 N 0.9037(3) 0.3522(3) 0.5202(2) 0.0601(7) Uani 1 1 d .
N7 N 1.0372(2) 0.2199(2) 0.63467(17) 0.0329(5) Uani 1 1 d .
N8 N 0.4424(2) 0.91483(19) 0.78319(18) 0.0345(5) Uani 1 1 d .
H8A H 0.5234 0.9404 0.7724 0.041 Uiso 1 1 calc R
H8B H 0.4090 0.9190 0.8559 0.041 Uiso 1 1 calc R
N9 N 1.5642(3) -0.1278(2) 0.38829(17) 0.0369(5) Uani 1 1 d .
C1 C 1.0835(3) -0.0870(2) 0.8805(2) 0.0323(5) Uani 1 1 d .
H1 H 1.1307 -0.0618 0.9313 0.039 Uiso 1 1 calc R
C2 C 1.0102(3) -0.1059(2) 0.7341(2) 0.0364(6) Uani 1 1 d .
H2 H 0.9922 -0.0992 0.6625 0.044 Uiso 1 1 calc R
C3 C 0.8655(3) -0.2529(3) 0.7985(3) 0.0412(6) Uani 1 1 d .
H3A H 0.8376 -0.2451 0.7265 0.049 Uiso 1 1 calc R
H3B H 0.7720 -0.2206 0.8525 0.049 Uiso 1 1 calc R
C4 C 0.9503(3) -0.3945(2) 0.8154(2) 0.0342(5) Uani 1 1 d .
C5 C 1.1025(3) -0.4565(3) 0.7691(3) 0.0460(7) Uani 1 1 d .
H5 H 1.1540 -0.4103 0.7261 0.055 Uiso 1 1 calc R
C6 C 1.1795(3) -0.5859(3) 0.7857(3) 0.0446(7) Uani 1 1 d .
H6 H 1.2822 -0.6259 0.7547 0.053 Uiso 1 1 calc R
C7 C 1.1035(3) -0.6555(2) 0.8484(2) 0.0307(5) Uani 1 1 d .
C8 C 0.9513(3) -0.5957(2) 0.8931(2) 0.0380(6) Uani 1 1 d .
H8 H 0.8991 -0.6427 0.9342 0.046 Uiso 1 1 calc R
C9 C 0.8755(3) -0.4654(3) 0.8770(2) 0.0391(6) Uani 1 1 d .
H9 H 0.7728 -0.4255 0.9081 0.047 Uiso 1 1 calc R
C10 C 1.0386(3) 0.2863(3) 0.5432(3) 0.0540(8) Uani 1 1 d .
H10 H 1.1287 0.2855 0.4995 0.065 Uiso 1 1 calc R
C11 C 0.8895(3) 0.2486(2) 0.6700(2) 0.0343(5) Uani 1 1 d .
H11 H 0.8479 0.2179 0.7329 0.041 Uiso 1 1 calc R
C12 C 0.6430(3) 0.3865(3) 0.6136(3) 0.0474(7) Uani 1 1 d .
H12A H 0.5945 0.3374 0.6620 0.057 Uiso 1 1 calc R
H12B H 0.6155 0.3836 0.5422 0.057 Uiso 1 1 calc R
C13 C 0.5853(3) 0.5264(2) 0.6583(2) 0.0378(6) Uani 1 1 d .
C14 C 0.5023(3) 0.5625(3) 0.7624(3) 0.0430(6) Uani 1 1 d .
H14 H 0.4779 0.5004 0.8052 0.052 Uiso 1 1 calc R
C15 C 0.4543(3) 0.6899(3) 0.8051(2) 0.0411(6) Uani 1 1 d .
H15 H 0.3965 0.7130 0.8753 0.049 Uiso 1 1 calc R
C16 C 0.4925(3) 0.7820(2) 0.7431(2) 0.0307(5) Uani 1 1 d .
C17 C 0.5763(3) 0.7469(2) 0.6378(2) 0.0355(6) Uani 1 1 d .
H17 H 0.6022 0.8086 0.5956 0.043 Uiso 1 1 calc R
C18 C 0.6211(3) 0.6205(3) 0.5958(2) 0.0406(6) Uani 1 1 d .
H18 H 0.6761 0.5979 0.5248 0.049 Uiso 1 1 calc R
C19 C 1.4393(3) -0.0990(2) 0.43303(19) 0.0298(5) Uani 1 1 d .

loop_
_atom_site_aniso_label
_atom_site_aniso_U_11
_atom_site_aniso_U_22
_atom_site_aniso_U_33
_atom_site_aniso_U_23
_atom_site_aniso_U_13
_atom_site_aniso_U_12
Cd1 0.02520(10) 0.02449(10) 0.03337(11) 0.00400(7) -0.00395(7) -0.00771(7)
Cl1 0.0456(4) 0.0601(4) 0.0418(4) 0.0068(3) -0.0130(3) -0.0294(3)
S1 0.0341(4) 0.0599(5) 0.0447(4) -0.0225(3) 0.0019(3) -0.0192(3)
O1 0.101(2) 0.0790(18) 0.0600(16) 0.0129(13) -0.0196(15) -0.0129(16)
O2 0.139(3) 0.130(3) 0.0450(14) 0.0052(15) -0.0328(16) -0.083(2)
O3 0.131(3) 0.161(3) 0.0624(16) -0.0081(18) 0.0002(17) -0.119(3)
O4 0.0506(17) 0.121(3) 0.166(4) -0.021(2) -0.031(2) -0.0008(17)
N1 0.0360(11) 0.0264(10) 0.0373(11) 0.0065(9) -0.0138(9) -0.0141(9)
N2 0.0388(12) 0.0348(11) 0.0329(11) 0.0060(9) -0.0082(9) -0.0164(9)
N3 0.0382(11) 0.0318(11) 0.0334(11) 0.0043(9) -0.0071(9) -0.0173(9)
N4 0.0385(12) 0.0276(11) 0.0383(12) 0.0006(9) -0.0071(9) -0.0123(9)
N5 0.0296(11) 0.0287(11) 0.0426(12) -0.0013(9) -0.0085(9) -0.0059(9)
N6 0.0481(15) 0.0664(18) 0.0500(15) 0.0250(13) -0.0058(12) -0.0037(13)
N7 0.0290(11) 0.0309(11) 0.0347(11) 0.0020(9) -0.0045(9) -0.0065(9)
N8 0.0346(11) 0.0297(11) 0.0369(12) 0.0021(9) -0.0079(9) -0.0080(9)
N9 0.0378(13) 0.0443(13) 0.0313(11) 0.0015(9) -0.0029(10) -0.0196(10)
C1 0.0344(13) 0.0323(13) 0.0314(13) 0.0000(10) -0.0064(10) -0.0133(11)
C2 0.0483(15) 0.0354(13) 0.0331(13) 0.0082(11) -0.0150(12) -0.0208(12)
C3 0.0391(15) 0.0338(14) 0.0597(18) 0.0087(12) -0.0191(13) -0.0195(12)
C4 0.0368(13) 0.0275(12) 0.0435(14) 0.0007(11) -0.0118(11) -0.0156(11)
C5 0.0471(16) 0.0331(14) 0.0582(18) 0.0077(13) 0.0040(14) -0.0214(13)
C6 0.0358(14) 0.0337(14) 0.0595(18) -0.0042(13) 0.0074(13) -0.0142(12)
C7 0.0374(13) 0.0252(12) 0.0320(13) -0.0025(10) -0.0065(10) -0.0139(10)
C8 0.0385(14) 0.0332(13) 0.0451(15) 0.0048(11) -0.0003(12) -0.0197(11)
C9 0.0303(13) 0.0342(14) 0.0532(17) 0.0012(12) -0.0029(12) -0.0142(11)
C10 0.0357(15) 0.0601(19) 0.0522(18) 0.0189(15) 0.0042(13) -0.0064(14)
C11 0.0330(13) 0.0300(12) 0.0366(14) 0.0020(10) -0.0022(11) -0.0091(10)
C12 0.0313(14) 0.0359(15) 0.073(2) -0.0092(14) -0.0181(14) -0.0048(11)
C13 0.0269(12) 0.0311(13) 0.0547(17) -0.0002(12) -0.0152(12) -0.0059(10)
C14 0.0370(14) 0.0316(14) 0.0591(18) 0.0081(12) -0.0065(13) -0.0121(11)
C15 0.0372(14) 0.0356(14) 0.0433(15) 0.0040(12) 0.0001(12) -0.0081(11)
C16 0.0246(12) 0.0251(12) 0.0392(14) 0.0039(10) -0.0115(10) -0.0025(9)
C17 0.0345(13) 0.0327(13) 0.0367(14) 0.0073(11) -0.0078(11) -0.0086(11)
C18 0.0368(14) 0.0407(15) 0.0376(14) -0.0034(12) -0.0064(11) -0.0058(12)
C19 0.0388(15) 0.0281(12) 0.0274(12) -0.0002(10) -0.0078(11) -0.0168(11)

loop_
_atom_type_symbol
_atom_type_description
_atom_type_scat_dispersion_real
_atom_type_scat_dispersion_imag
_atom_type_scat_source
C C 0.0033 0.0016 'International Tables Vol C Tables 4.2.6.8 and 6.1.1.4'
H H 0.0000 0.0000 'International Tables Vol C Tables 4.2.6.8 and 6.1.1.4'
N N 0.0061 0.0033 'International Tables Vol C Tables 4.2.6.8 and 6.1.1.4'
O O 0.0106 0.0060 'International Tables Vol C Tables 4.2.6.8 and 6.1.1.4'
Cl Cl 0.1484 0.1585 'International Tables Vol C Tables 4.2.6.8 and 6.1.1.4'
S S 0.1246 0.1234 'International Tables Vol C Tables 4.2.6.8 and 6.1.1.4'
Cd Cd -0.8075 1.2024 'International Tables Vol C Tables 4.2.6.8 and 6.1.1.4'

loop_
_geom_angle_atom_site_label_1
_geom_angle_atom_site_label_2
_geom_angle_atom_site_label_3
_geom_angle
_geom_angle_site_symmetry_1
_geom_angle_site_symmetry_3
N9 Cd1 N7 100.05(8) 2_856 .
N9 Cd1 N3 163.37(8) 2_856 .
N7 Cd1 N3 92.84(8) . .
N9 Cd1 N4 95.79(7) 2_856 1_565
N7 Cd1 N4 90.40(7) . 1_565
N3 Cd1 N4 94.57(7) . 1_565
N9 Cd1 N8 82.77(8) 2_856 1_645
N7 Cd1 N8 175.50(7) . 1_645
N3 Cd1 N8 85.05(8) . 1_645
N4 Cd1 N8 85.81(7) 1_565 1_645
N9 Cd1 S1 85.59(6) 2_856 .
N7 Cd1 S1 79.94(5) . .
N3 Cd1 S1 86.37(5) . .
N4 Cd1 S1 170.33(5) 1_565 .
N8 Cd1 S1 103.86(5) 1_645 .
O4 Cl1 O3 112.2(2) . .
O4 Cl1 O2 113.7(2) . .
O3 Cl1 O2 110.97(17) . .
O4 Cl1 O1 106.7(2) . .
O3 Cl1 O1 105.4(2) . .
O2 Cl1 O1 107.26(18) . .
C19 S1 Cd1 106.49(8) . .
C2 N1 N2 110.1(2) . .
C2 N1 C3 129.5(2) . .
N2 N1 C3 120.4(2) . .
C1 N2 N1 102.6(2) . .
C2 N3 C1 102.3(2) . .
C2 N3 Cd1 132.74(17) . .
C1 N3 Cd1 124.67(16) . .
C7 N4 Cd1 113.54(15) . 1_545
C7 N4 H4A 108.9 . .
Cd1 N4 H4A 108.9 1_545 .
C7 N4 H4B 108.9 . .
Cd1 N4 H4B 108.9 1_545 .
H4A N4 H4B 107.7 . .
C11 N5 N6 110.1(2) . .
C11 N5 C12 129.1(2) . .
N6 N5 C12 120.8(2) . .
C10 N6 N5 102.1(2) . .
C11 N7 C10 102.2(2) . .
C11 N7 Cd1 128.16(17) . .
C10 N7 Cd1 129.09(18) . .
C16 N8 Cd1 115.49(15) . 1_465
C16 N8 H8A 108.4 . .
Cd1 N8 H8A 108.4 1_465 .
C16 N8 H8B 108.4 . .
Cd1 N8 H8B 108.4 1_465 .
H8A N8 H8B 107.5 . .
C19 N9 Cd1 150.0(2) . 2_856
N2 C1 N3 114.5(2) . .
N2 C1 H1 122.7 . .
N3 C1 H1 122.7 . .
N1 C2 N3 110.4(2) . .
N1 C2 H2 124.8 . .
N3 C2 H2 124.8 . .
N1 C3 C4 111.7(2) . .
N1 C3 H3A 109.3 . .
C4 C3 H3A 109.3 . .
N1 C3 H3B 109.3 . .
C4 C3 H3B 109.3 . .
H3A C3 H3B 107.9 . .
C9 C4 C5 118.5(2) . .
C9 C4 C3 120.0(2) . .
C5 C4 C3 121.5(2) . .
C6 C5 C4 121.1(2) . .
C6 C5 H5 119.5 . .
C4 C5 H5 119.5 . .
C7 C6 C5 119.8(3) . .
C7 C6 H6 120.1 . .
C5 C6 H6 120.1 . .
C8 C7 C6 119.7(2) . .
C8 C7 N4 121.0(2) . .
C6 C7 N4 119.3(2) . .
C7 C8 C9 120.1(2) . .
C7 C8 H8 120.0 . .
C9 C8 H8 120.0 . .
C4 C9 C8 120.9(2) . .
C4 C9 H9 119.6 . .
C8 C9 H9 119.6 . .
N6 C10 N7 115.1(3) . .
N6 C10 H10 122.4 . .
N7 C10 H10 122.4 . .
N5 C11 N7 110.6(2) . .
N5 C11 H11 124.7 . .
N7 C11 H11 124.7 . .
N5 C12 C13 111.1(2) . .
N5 C12 H12A 109.4 . .
C13 C12 H12A 109.4 . .
N5 C12 H12B 109.4 . .
C13 C12 H12B 109.4 . .
H12A C12 H12B 108.0 . .
C14 C13 C18 118.5(2) . .
C14 C13 C12 121.1(3) . .
C18 C13 C12 120.3(3) . .
C13 C14 C15 121.2(3) . .
C13 C14 H14 119.4 . .
C15 C14 H14 119.4 . .
C16 C15 C14 119.8(3) . .
C16 C15 H15 120.1 . .
C14 C15 H15 120.1 . .
C15 C16 C17 119.6(2) . .
C15 C16 N8 121.5(2) . .
C17 C16 N8 118.9(2) . .
C18 C17 C16 120.0(2) . .
C18 C17 H17 120.0 . .
C16 C17 H17 120.0 . .
C17 C18 C13 120.9(3) . .
C17 C18 H18 119.6 . .
C13 C18 H18 119.6 . .
N9 C19 S1 179.4(2) . .

loop_
_geom_bond_atom_site_label_1
_geom_bond_atom_site_label_2
_geom_bond_distance
_geom_bond_site_symmetry_2
Cd1 N9 2.290(2) 2_856
Cd1 N7 2.304(2) .
Cd1 N3 2.319(2) .
Cd1 N4 2.419(2) 1_565
Cd1 N8 2.458(2) 1_645
Cd1 S1 2.8490(8) .
Cl1 O4 1.392(3) .
Cl1 O3 1.412(3) .
Cl1 O2 1.421(3) .
Cl1 O1 1.441(3) .
S1 C19 1.637(3) .
N1 C2 1.314(3) .
N1 N2 1.355(3) .
N1 C3 1.468(3) .
N2 C1 1.306(3) .
N3 C2 1.327(3) .
N3 C1 1.359(3) .
N4 C7 1.446(3) .
N4 Cd1 2.419(2) 1_545
N4 H4A 0.9000 .
N4 H4B 0.9000 .
N5 C11 1.313(3) .
N5 N6 1.348(3) .
N5 C12 1.468(3) .
N6 C10 1.309(4) .
N7 C11 1.320(3) .
N7 C10 1.345(4) .
N8 C16 1.431(3) .
N8 Cd1 2.458(2) 1_465
N8 H8A 0.9000 .
N8 H8B 0.9000 .
N9 C19 1.153(3) .
N9 Cd1 2.290(2) 2_856
C1 H1 0.9300 .
C2 H2 0.9300 .
C3 C4 1.510(3) .
C3 H3A 0.9700 .
C3 H3B 0.9700 .
C4 C9 1.378(4) .
C4 C5 1.383(4) .
C5 C6 1.382(4) .
C5 H5 0.9300 .
C6 C7 1.380(4) .
C6 H6 0.9300 .
C7 C8 1.375(4) .
C8 C9 1.387(4) .
C8 H8 0.9300 .
C9 H9 0.9300 .
C10 H10 0.9300 .
C11 H11 0.9300 .
C12 C13 1.513(4) .
C12 H12A 0.9700 .
C12 H12B 0.9700 .
C13 C14 1.374(4) .
C13 C18 1.391(4) .
C14 C15 1.390(4) .
C14 H14 0.9300 .
C15 C16 1.380(4) .
C15 H15 0.9300 .
C16 C17 1.387(4) .
C17 C18 1.380(4) .
C17 H17 0.9300 .
C18 H18 0.9300 .

loop_
_geom_torsion_atom_site_label_1
_geom_torsion_atom_site_label_2
_geom_torsion_atom_site_label_3
_geom_torsion_atom_site_label_4
_geom_torsion
_geom_torsion_site_symmetry_1
N9 Cd1 S1 C19 27.60(11) 2_856
N7 Cd1 S1 C19 128.64(11) .
N3 Cd1 S1 C19 -137.82(11) .
N4 Cd1 S1 C19 126.2(3) 1_565
N8 Cd1 S1 C19 -53.83(11) 1_645
C2 N1 N2 C1 -0.4(3) .
C3 N1 N2 C1 179.0(2) .
N9 Cd1 N3 C2 -84.1(3) 2_856
N7 Cd1 N3 C2 56.9(2) .
N4 Cd1 N3 C2 147.5(2) 1_565
N8 Cd1 N3 C2 -127.1(2) 1_645
S1 Cd1 N3 C2 -22.8(2) .
N9 Cd1 N3 C1 89.2(3) 2_856
N7 Cd1 N3 C1 -129.8(2) .
N4 Cd1 N3 C1 -39.2(2) 1_565
N8 Cd1 N3 C1 46.2(2) 1_645
S1 Cd1 N3 C1 150.5(2) .
C11 N5 N6 C10 -0.5(3) .
C12 N5 N6 C10 177.4(3) .
N9 Cd1 N7 C11 -167.9(2) 2_856
N3 Cd1 N7 C11 22.6(2) .
N4 Cd1 N7 C11 -72.0(2) 1_565
N8 Cd1 N7 C11 -39.4(10) 1_645
S1 Cd1 N7 C11 108.4(2) .
N9 Cd1 N7 C10 22.5(3) 2_856
N3 Cd1 N7 C10 -146.9(3) .
N4 Cd1 N7 C10 118.5(3) 1_565
N8 Cd1 N7 C10 151.1(8) 1_645
S1 Cd1 N7 C10 -61.1(3) .
N1 N2 C1 N3 0.2(3) .
C2 N3 C1 N2 0.1(3) .
Cd1 N3 C1 N2 -174.85(16) .
N2 N1 C2 N3 0.5(3) .
C3 N1 C2 N3 -178.8(2) .
C1 N3 C2 N1 -0.4(3) .
Cd1 N3 C2 N1 173.97(17) .
C2 N1 C3 C4 116.5(3) .
N2 N1 C3 C4 -62.8(3) .
N1 C3 C4 C9 138.1(3) .
N1 C3 C4 C5 -42.8(4) .
C9 C4 C5 C6 -1.3(4) .
C3 C4 C5 C6 179.5(3) .
C4 C5 C6 C7 0.8(5) .
C5 C6 C7 C8 0.5(4) .
C5 C6 C7 N4 178.6(3) .
Cd1 N4 C7 C8 106.8(2) 1_545
Cd1 N4 C7 C6 -71.2(3) 1_545
C6 C7 C8 C9 -1.3(4) .
N4 C7 C8 C9 -179.2(2) .
C5 C4 C9 C8 0.6(4) .
C3 C4 C9 C8 179.8(3) .
C7 C8 C9 C4 0.7(4) .
N5 N6 C10 N7 0.5(4) .
C11 N7 C10 N6 -0.3(4) .
Cd1 N7 C10 N6 171.2(2) .
N6 N5 C11 N7 0.3(3) .
C12 N5 C11 N7 -177.4(2) .
C10 N7 C11 N5 0.0(3) .
Cd1 N7 C11 N5 -171.67(16) .
C11 N5 C12 C13 99.8(3) .
N6 N5 C12 C13 -77.6(3) .
N5 C12 C13 C14 -109.0(3) .
N5 C12 C13 C18 68.2(3) .
C18 C13 C14 C15 0.2(4) .
C12 C13 C14 C15 177.5(2) .
C13 C14 C15 C16 -1.2(4) .
C14 C15 C16 C17 1.2(4) .
C14 C15 C16 N8 178.6(2) .
Cd1 N8 C16 C15 -106.7(2) 1_465
Cd1 N8 C16 C17 70.7(2) 1_465
C15 C16 C17 C18 -0.1(4) .
N8 C16 C17 C18 -177.6(2) .
C16 C17 C18 C13 -0.9(4) .
C14 C13 C18 C17 0.8(4) .
C12 C13 C18 C17 -176.5(2) .
Cd1 N9 C19 S1 123(30) 2_856
Cd1 S1 C19 N9 169(100) .
